data_1528952
loop_
_publ_author_name
'Verscharen, W.'
'Babel, D.'

_publ_section_title
;
 Roentgen- und Neutronen-Strukturbestimmung des Na2 Mn Fe F7-Typs: eine
 trigonale Weberit-Variante
;
_journal_name_full 'Journal of Solid State Chemistry'
_journal_page_first 405
_journal_page_last 421
_journal_volume 24
_journal_year 1978
_chemical_formula_sum 'F7 Fe Mn Na2'
_chemical_name_systematic 'Na2 Mn Fe F7'
_space_group_IT_number 152
_symmetry_space_group_name_Hall 'P 31 2"'
_symmetry_space_group_name_H-M 'P 31 2 1'
_cell_angle_alpha 90
_cell_angle_beta 90
_cell_angle_gamma 120
_cell_formula_units_Z 6
_cell_length_a 7.488
_cell_length_b 7.488
_cell_length_c 18.257
_cell_volume 886.526
_citation_journal_id_ASTM JSSCBI
_cod_data_source_file Verscharen_JSSCBI_1978_196.cif
_cod_data_source_block F7Fe1Mn1Na2
_cod_original_cell_volume 886.5265
_cod_original_formula_sum 'F7 Fe1 Mn1 Na2'
_cod_database_code 1528952

loop_
_symmetry_equiv_pos_as_xyz
x,y,z
-y,x-y,z+1/3
-x+y,-x,z+2/3
y,x,-z
-x,-x+y,-z+1/3
x-y,-y,-z+2/3

loop_
_atom_site_label
_atom_site_type_symbol
_atom_site_fract_x
_atom_site_fract_y
_atom_site_fract_z
_atom_site_occupancy
_atom_site_U_iso_or_equiv
Mn1 Mn+2 0.4975 0.8365 0.1701 1 0.0
F5 F-1 0.0683 0.3716 0.2709 1 0.0
Fe2 Fe+3 0.3362 0 0.8333 1 0.0
Na1 Na+1 0.5011 0.8683 0.6684 1 0.0
F1 F-1 0.7614 0.1989 0.6039 1 0.0
F2 F-1 0.7963 0.9378 0.9466 1 0.0
F3 F-1 0.559 0.4234 0.0538 1 0.0
F6 F-1 0.1928 0.2433 0.1433 1 0.0
F4 F-1 0.8077 0.4295 0.1899 1 0.0
Fe1 Fe+3 0.3164 0 0.3333 1 0.0
F7 F-1 0.049 0.4294 0.8756 1 0.0
Na2 Na+1 0.8488 0 0.3333 1 0.0
Na3 Na+1 0.8587 0.0374 0.8371 0.5 0.0
